data_7021002
loop_
_publ_author_name
'Khlebnikov, Vsevolod'
'Heckenroth, Marion'
'M\"uller-Bunz, Helge'
'Albrecht, Martin'

_publ_section_title
;
 Platinum(ii) and platinum(iv) complexes stabilized by abnormal/mesoionic
 C4-bound dicarbenes.
;
_journal_issue 12
_journal_name_full 'Dalton transactions (Cambridge, England : 2003)'
_journal_page_first 4197
_journal_page_last 4207
_journal_paper_doi 10.1039/c2dt32423g
_journal_volume 42
_journal_year 2013
_chemical_formula_moiety 'C15 H24 Br2 N4 Pt, 2.36 (C H2 Cl2)'
_chemical_formula_sum 'C17.36 H28.73 Br2 Cl4.73 N4 Pt'
_chemical_formula_weight 815.94
_chemical_name_systematic
;
?
;
_space_group_IT_number 61
_symmetry_cell_setting orthorhombic
_symmetry_space_group_name_Hall '-P 2ac 2ab'
_symmetry_space_group_name_H-M 'P b c a'
_atom_sites_solution_hydrogens geom
_atom_sites_solution_primary direct
_atom_sites_solution_secondary difmap
_audit_creation_method SHELXL-97
_cell_angle_alpha 90.00
_cell_angle_beta 90.00
_cell_angle_gamma 90.00
_cell_formula_units_Z 8
_cell_length_a 14.1521(3)
_cell_length_b 17.9528(4)
_cell_length_c 22.5774(6)
_cell_measurement_reflns_used 18518
_cell_measurement_temperature 100(2)
_cell_measurement_theta_max 24.6894
_cell_measurement_theta_min 3.3912
_cell_volume 5736.2(2)
_computing_cell_refinement
;
CrysAlisPro, Agilent Technologies,
Version 1.171.34.49 (release 20-01-2011 CrysAlis171 .NET)
(compiled Jan 20 2011,15:58:25)
;
_computing_data_collection
;
CrysAlisPro, Agilent Technologies,
Version 1.171.34.49 (release 20-01-2011 CrysAlis171 .NET)
(compiled Jan 20 2011,15:58:25)
;
_computing_data_reduction
;
CrysAlisPro, Agilent Technologies,
Version 1.171.34.49 (release 20-01-2011 CrysAlis171 .NET)
(compiled Jan 20 2011,15:58:25)
;
_computing_molecular_graphics
;
PLATON (A. L. Spek, J. Appl. Cryst. 2003, 36, 7)
;
_computing_publication_material
;
PLATON (A. L. Spek, J. Appl. Cryst. 2003, 36, 7)
;
_computing_structure_refinement 'SHELXL-97 (Sheldrick, 2008)'
_computing_structure_solution 'SHELXS-97 (Sheldrick, 2008)'
_diffrn_ambient_temperature 100(2)
_diffrn_detector_area_resol_mean 10.3196
_diffrn_measured_fraction_theta_full 0.996
_diffrn_measured_fraction_theta_max 0.996
_diffrn_measurement_device_type 'SuperNova, Dual, Cu at zero, Atlas'
_diffrn_measurement_method '\w scans'
_diffrn_radiation_monochromator mirror
_diffrn_radiation_source 'SuperNova (Mo) X-ray Source'
_diffrn_radiation_type MoK\a
_diffrn_radiation_wavelength 0.71073
_diffrn_reflns_av_R_equivalents 0.0460
_diffrn_reflns_av_sigmaI/netI 0.0203
_diffrn_reflns_limit_h_max 16
_diffrn_reflns_limit_h_min -16
_diffrn_reflns_limit_k_max 21
_diffrn_reflns_limit_k_min -21
_diffrn_reflns_limit_l_max 26
_diffrn_reflns_limit_l_min -26
_diffrn_reflns_number 52351
_diffrn_reflns_theta_full 24.74
_diffrn_reflns_theta_max 24.74
_diffrn_reflns_theta_min 3.40
_exptl_absorpt_coefficient_mu 8.131
_exptl_absorpt_correction_T_max 1.00000
_exptl_absorpt_correction_T_min 0.65303
_exptl_absorpt_correction_type multi-scan
_exptl_absorpt_process_details
;
CrysAlisPro, Agilent Technologies,
Version 1.171.34.49 (release 20-01-2011 CrysAlis171 .NET)
(compiled Jan 20 2011,15:58:25)
Empirical absorption correction using spherical harmonics,
implemented in SCALE3 ABSPACK scaling algorithm. Combined
with sherical absorption correction, mu*r was assumed to be
0.75
;
_exptl_crystal_colour colourless
_exptl_crystal_density_diffrn 1.890
_exptl_crystal_density_method 'not measured'
_exptl_crystal_description block
_exptl_crystal_F_000 3114
_exptl_crystal_size_max 0.16
_exptl_crystal_size_mid 0.15
_exptl_crystal_size_min 0.10
_platon_squeeze_details
;
PLATON: A.L. Spek, J. Appl. Cryst. 36 (2003), 7-13
PLATON version from 27.07.2012
;
_refine_diff_density_max 1.246
_refine_diff_density_min -0.683
_refine_diff_density_rms 0.136
_refine_ls_extinction_method none
_refine_ls_goodness_of_fit_ref 1.115
_refine_ls_hydrogen_treatment constr
_refine_ls_matrix_type full
_refine_ls_number_parameters 260
_refine_ls_number_reflns 4890
_refine_ls_number_restraints 0
_refine_ls_restrained_S_all 1.115
_refine_ls_R_factor_all 0.0395
_refine_ls_R_factor_gt 0.0325
_refine_ls_shift/su_max 0.001
_refine_ls_shift/su_mean 0.000
_refine_ls_structure_factor_coef Fsqd
_refine_ls_weighting_details 'calc w=1/[\s^2^(Fo^2^)+(0.0283P)^2^+39.2681P] where P=(Fo^2^+2Fc^2^)/3'
_refine_ls_weighting_scheme calc
_refine_ls_wR_factor_gt 0.0767
_refine_ls_wR_factor_ref 0.0797
_reflns_number_gt 4276
_reflns_number_total 4890
_reflns_threshold_expression I>2\s(I)
_cod_data_source_file c2dt32423g.txt
_cod_data_source_block alb99_sqz
_cod_original_formula_sum 'C17.36 H28.73 Br2 Cl4.73 N4 Pt '
_cod_database_code 7021002

loop_
_symmetry_equiv_pos_as_xyz
'x, y, z'
'-x+1/2, -y, z+1/2'
'-x, y+1/2, -z+1/2'
'x+1/2, -y+1/2, -z'
'-x, -y, -z'
'x-1/2, y, -z-1/2'
'x, -y-1/2, z-1/2'
'-x-1/2, y-1/2, z'

loop_
_atom_site_label
_atom_site_type_symbol
_atom_site_fract_x
_atom_site_fract_y
_atom_site_fract_z
_atom_site_U_iso_or_equiv
_atom_site_adp_type
_atom_site_occupancy
_atom_site_symmetry_multiplicity
_atom_site_calc_flag
_atom_site_refinement_flags
Pt Pt 0.636808(15) 0.222990(12) 0.255574(10) 0.01905(9) Uani 1 1 d .
Br1 Br 0.68145(4) 0.24605(4) 0.36126(3) 0.02782(15) Uani 1 1 d .
Br2 Br 0.74907(4) 0.11542(3) 0.24982(3) 0.02518(15) Uani 1 1 d .
C1 C 0.5969(4) 0.2078(3) 0.1730(3) 0.0208(12) Uani 1 1 d .
C2 C 0.6411(4) 0.1842(3) 0.1231(3) 0.0223(13) Uani 1 1 d .
H2 H 0.7042 0.1663 0.1212 0.027 Uiso 1 1 calc R
N1 N 0.5797(4) 0.1902(3) 0.0750(2) 0.0276(12) Uani 1 1 d .
C8 C 0.6010(5) 0.1683(4) 0.0125(3) 0.0371(17) Uani 1 1 d .
H8 H 0.5757 0.2080 -0.0143 0.045 Uiso 1 1 calc R
C9 C 0.7064(5) 0.1634(5) 0.0030(3) 0.0427(18) Uani 1 1 d .
H9A H 0.7362 0.2098 0.0161 0.064 Uiso 1 1 calc R
H9B H 0.7196 0.1555 -0.0391 0.064 Uiso 1 1 calc R
H9C H 0.7318 0.1216 0.0260 0.064 Uiso 1 1 calc R
C10 C 0.5527(6) 0.0965(5) -0.0027(3) 0.050(2) Uani 1 1 d .
H10A H 0.5796 0.0561 0.0212 0.075 Uiso 1 1 calc R
H10B H 0.5619 0.0855 -0.0448 0.075 Uiso 1 1 calc R
H10C H 0.4850 0.1008 0.0056 0.075 Uiso 1 1 calc R
C3 C 0.4972(4) 0.2166(3) 0.0940(3) 0.0247(13) Uani 1 1 d .
C11 C 0.4128(5) 0.2344(4) 0.0577(3) 0.0348(16) Uani 1 1 d .
H11A H 0.3587 0.2055 0.0721 0.052 Uiso 1 1 calc R
H11B H 0.4252 0.2217 0.0162 0.052 Uiso 1 1 calc R
H11C H 0.3988 0.2877 0.0609 0.052 Uiso 1 1 calc R
N2 N 0.5059(3) 0.2267(3) 0.1529(2) 0.0203(10) Uani 1 1 d .
C4 C 0.4303(4) 0.2496(3) 0.1932(3) 0.0221(13) Uani 1 1 d .
H4A H 0.3737 0.2645 0.1704 0.027 Uiso 1 1 calc R
H4B H 0.4129 0.2077 0.2196 0.027 Uiso 1 1 calc R
N3 N 0.4643(3) 0.3116(3) 0.2279(2) 0.0222(11) Uani 1 1 d .
C5 C 0.4203(4) 0.3771(3) 0.2365(3) 0.0249(13) Uani 1 1 d .
C12 C 0.3257(5) 0.3971(4) 0.2135(3) 0.0350(16) Uani 1 1 d .
H12A H 0.3244 0.3899 0.1705 0.053 Uiso 1 1 calc R
H12B H 0.3122 0.4493 0.2227 0.053 Uiso 1 1 calc R
H12C H 0.2779 0.3652 0.2321 0.053 Uiso 1 1 calc R
N4 N 0.4767(4) 0.4183(3) 0.2700(2) 0.0265(12) Uani 1 1 d .
C13 C 0.4621(5) 0.4990(3) 0.2837(3) 0.0322(15) Uani 1 1 d .
H13 H 0.3927 0.5088 0.2866 0.039 Uiso 1 1 calc R
C14 C 0.5022(5) 0.5446(4) 0.2320(4) 0.0426(19) Uani 1 1 d .
H14A H 0.5708 0.5378 0.2301 0.064 Uiso 1 1 calc R
H14B H 0.4877 0.5974 0.2380 0.064 Uiso 1 1 calc R
H14C H 0.4736 0.5276 0.1948 0.064 Uiso 1 1 calc R
C15 C 0.5070(7) 0.5186(4) 0.3415(4) 0.058(2) Uani 1 1 d .
H15A H 0.4827 0.4857 0.3725 0.087 Uiso 1 1 calc R
H15B H 0.4922 0.5705 0.3514 0.087 Uiso 1 1 calc R
H15C H 0.5757 0.5126 0.3384 0.087 Uiso 1 1 calc R
C6 C 0.5573(4) 0.3777(3) 0.2839(3) 0.0247(13) Uani 1 1 d .
H6 H 0.6085 0.3947 0.3074 0.030 Uiso 1 1 calc R
C7 C 0.5505(4) 0.3094(3) 0.2581(3) 0.0226(13) Uani 1 1 d .
C16 C 0.9228(5) 0.2023(4) 0.1390(3) 0.0397(17) Uani 1 1 d .
H16A H 0.9853 0.2085 0.1580 0.048 Uiso 1 1 calc R
H16B H 0.8788 0.1817 0.1689 0.048 Uiso 1 1 calc R
Cl1 Cl 0.88108(14) 0.29034(12) 0.11532(9) 0.0500(5) Uani 1 1 d .
Cl2 Cl 0.93288(15) 0.13945(12) 0.08012(10) 0.0544(5) Uani 1 1 d .
C17 C 0.3274(8) 0.5547(6) 0.0876(5) 0.048(3) Uani 0.763(6) 1 d P
H17A H 0.3276 0.5624 0.1310 0.058 Uiso 0.763(6) 1 calc PR
H17B H 0.3532 0.6003 0.0689 0.058 Uiso 0.763(6) 1 calc PR
Cl3 Cl 0.4018(2) 0.47735(16) 0.06978(14) 0.0640(11) Uani 0.763(6) 1 d P
Cl4 Cl 0.2154(2) 0.5418(2) 0.06446(19) 0.0880(15) Uani 0.763(6) 1 d P

loop_
_atom_site_aniso_label
_atom_site_aniso_U_11
_atom_site_aniso_U_22
_atom_site_aniso_U_33
_atom_site_aniso_U_23
_atom_site_aniso_U_13
_atom_site_aniso_U_12
Pt 0.01351(12) 0.01725(13) 0.02638(14) 0.00075(9) -0.00185(9) 0.00078(8)
Br1 0.0205(3) 0.0331(3) 0.0299(3) -0.0014(3) -0.0034(3) 0.0003(3)
Br2 0.0169(3) 0.0216(3) 0.0369(3) -0.0023(2) -0.0041(3) 0.0031(2)
C1 0.009(3) 0.024(3) 0.029(3) 0.000(2) -0.004(2) -0.001(2)
C2 0.013(3) 0.028(3) 0.026(3) 0.002(3) -0.003(2) 0.002(2)
N1 0.021(3) 0.034(3) 0.028(3) 0.003(2) 0.000(2) 0.003(2)
C8 0.028(4) 0.058(5) 0.025(3) 0.004(3) -0.001(3) 0.003(3)
C9 0.033(4) 0.067(5) 0.028(4) 0.000(3) 0.001(3) 0.003(4)
C10 0.045(5) 0.064(5) 0.041(4) -0.017(4) 0.007(4) -0.008(4)
C3 0.013(3) 0.029(3) 0.032(3) 0.003(3) 0.000(3) 0.002(2)
C11 0.022(3) 0.049(4) 0.033(4) 0.000(3) -0.001(3) 0.007(3)
N2 0.018(2) 0.020(2) 0.023(3) 0.000(2) -0.001(2) 0.001(2)
C4 0.016(3) 0.020(3) 0.029(3) 0.000(2) 0.000(2) -0.001(2)
N3 0.016(3) 0.020(3) 0.030(3) 0.001(2) -0.003(2) 0.002(2)
C5 0.017(3) 0.021(3) 0.036(4) -0.001(3) 0.002(3) 0.004(2)
C12 0.027(4) 0.028(4) 0.050(4) -0.006(3) -0.010(3) 0.011(3)
N4 0.025(3) 0.015(2) 0.039(3) 0.001(2) -0.002(2) 0.001(2)
C13 0.026(4) 0.020(3) 0.050(4) -0.008(3) -0.005(3) 0.007(3)
C14 0.033(4) 0.023(3) 0.072(6) -0.004(3) 0.010(4) -0.004(3)
C15 0.081(7) 0.039(4) 0.054(5) -0.017(4) -0.024(5) 0.028(4)
C6 0.015(3) 0.023(3) 0.036(4) -0.004(3) -0.001(3) 0.001(2)
C7 0.014(3) 0.022(3) 0.031(3) 0.004(3) 0.001(2) -0.004(2)
C16 0.026(4) 0.053(5) 0.040(4) 0.005(3) -0.006(3) -0.008(3)
Cl1 0.0469(11) 0.0499(12) 0.0532(12) -0.0037(9) -0.0030(9) 0.0019(9)
Cl2 0.0512(12) 0.0513(12) 0.0606(13) -0.0058(10) -0.0156(10) 0.0061(9)
C17 0.054(7) 0.041(6) 0.051(6) -0.012(5) 0.002(5) -0.006(5)
Cl3 0.077(2) 0.0440(16) 0.071(2) -0.0145(14) 0.0109(16) -0.0006(14)
Cl4 0.0474(19) 0.103(3) 0.113(3) -0.053(2) 0.0023(18) -0.0176(18)

loop_
_atom_type_symbol
_atom_type_description
_atom_type_scat_dispersion_real
_atom_type_scat_dispersion_imag
_atom_type_scat_source
C C 0.0033 0.0016 'International Tables Vol C Tables 4.2.6.8 and 6.1.1.4'
H H 0.0000 0.0000 'International Tables Vol C Tables 4.2.6.8 and 6.1.1.4'
N N 0.0061 0.0033 'International Tables Vol C Tables 4.2.6.8 and 6.1.1.4'
Cl Cl 0.1484 0.1585 'International Tables Vol C Tables 4.2.6.8 and 6.1.1.4'
Br Br -0.2901 2.4595 'International Tables Vol C Tables 4.2.6.8 and 6.1.1.4'
Pt Pt -1.7033 8.3905 'International Tables Vol C Tables 4.2.6.8 and 6.1.1.4'

loop_
_geom_angle_atom_site_label_1
_geom_angle_atom_site_label_2
_geom_angle_atom_site_label_3
_geom_angle
C1 Pt C7 87.7(2)
C1 Pt Br1 177.47(17)
C7 Pt Br1 89.89(18)
C1 Pt Br2 91.49(17)
C7 Pt Br2 178.21(17)
Br1 Pt Br2 90.97(2)
C2 C1 N2 103.2(5)
C2 C1 Pt 134.3(4)
N2 C1 Pt 122.4(4)
C1 C2 N1 109.6(5)
C1 C2 H2 125.2
N1 C2 H2 125.2
C3 N1 C2 108.9(5)
C3 N1 C8 125.1(5)
C2 N1 C8 126.0(5)
N1 C8 C10 110.4(6)
N1 C8 C9 110.4(5)
C10 C8 C9 111.6(7)
N1 C8 H8 108.1
C10 C8 H8 108.1
C9 C8 H8 108.1
C8 C9 H9A 109.5
C8 C9 H9B 109.5
H9A C9 H9B 109.5
C8 C9 H9C 109.5
H9A C9 H9C 109.5
H9B C9 H9C 109.5
C8 C10 H10A 109.5
C8 C10 H10B 109.5
H10A C10 H10B 109.5
C8 C10 H10C 109.5
H10A C10 H10C 109.5
H10B C10 H10C 109.5
N1 C3 N2 106.6(5)
N1 C3 C11 127.3(6)
N2 C3 C11 126.1(5)
C3 C11 H11A 109.5
C3 C11 H11B 109.5
H11A C11 H11B 109.5
C3 C11 H11C 109.5
H11A C11 H11C 109.5
H11B C11 H11C 109.5
C3 N2 C1 111.7(5)
C3 N2 C4 125.9(5)
C1 N2 C4 122.3(5)
N3 C4 N2 108.1(4)
N3 C4 H4A 110.1
N2 C4 H4A 110.1
N3 C4 H4B 110.1
N2 C4 H4B 110.1
H4A C4 H4B 108.4
C5 N3 C7 111.0(5)
C5 N3 C4 126.8(5)
C7 N3 C4 122.3(5)
N4 C5 N3 107.0(5)
N4 C5 C12 127.6(5)
N3 C5 C12 125.4(6)
C5 C12 H12A 109.5
C5 C12 H12B 109.5
H12A C12 H12B 109.5
C5 C12 H12C 109.5
H12A C12 H12C 109.5
H12B C12 H12C 109.5
C5 N4 C6 109.2(5)
C5 N4 C13 125.1(5)
C6 N4 C13 125.2(5)
C15 C13 N4 110.5(5)
C15 C13 C14 112.4(6)
N4 C13 C14 108.0(5)
C15 C13 H13 108.6
N4 C13 H13 108.6
C14 C13 H13 108.6
C13 C14 H14A 109.5
C13 C14 H14B 109.5
H14A C14 H14B 109.5
C13 C14 H14C 109.5
H14A C14 H14C 109.5
H14B C14 H14C 109.5
C13 C15 H15A 109.5
C13 C15 H15B 109.5
H15A C15 H15B 109.5
C13 C15 H15C 109.5
H15A C15 H15C 109.5
H15B C15 H15C 109.5
C7 C6 N4 108.6(5)
C7 C6 H6 125.7
N4 C6 H6 125.7
C6 C7 N3 104.2(5)
C6 C7 Pt 132.6(5)
N3 C7 Pt 123.1(4)
Cl2 C16 Cl1 112.0(4)
Cl2 C16 H16A 109.2
Cl1 C16 H16A 109.2
Cl2 C16 H16B 109.2
Cl1 C16 H16B 109.2
H16A C16 H16B 107.9
Cl4 C17 Cl3 112.1(6)
Cl4 C17 H17A 109.2
Cl3 C17 H17A 109.2
Cl4 C17 H17B 109.2
Cl3 C17 H17B 109.2
H17A C17 H17B 107.9

loop_
_geom_bond_atom_site_label_1
_geom_bond_atom_site_label_2
_geom_bond_distance
Pt C1 1.966(6)
Pt C7 1.976(6)
Pt Br1 2.5027(6)
Pt Br2 2.5041(6)
C1 C2 1.358(8)
C1 N2 1.407(7)
C2 N1 1.395(8)
C2 H2 0.9500
N1 C3 1.330(8)
N1 C8 1.496(8)
C8 C10 1.500(11)
C8 C9 1.509(10)
C8 H8 1.0000
C9 H9A 0.9800
C9 H9B 0.9800
C9 H9C 0.9800
C10 H10A 0.9800
C10 H10B 0.9800
C10 H10C 0.9800
C3 N2 1.348(8)
C3 C11 1.483(8)
C11 H11A 0.9800
C11 H11B 0.9800
C11 H11C 0.9800
N2 C4 1.464(7)
C4 N3 1.444(7)
C4 H4A 0.9900
C4 H4B 0.9900
N3 C5 1.345(8)
N3 C7 1.398(7)
C5 N4 1.325(8)
C5 C12 1.480(9)
C12 H12A 0.9800
C12 H12B 0.9800
C12 H12C 0.9800
N4 C6 1.389(8)
N4 C13 1.495(7)
C13 C15 1.494(10)
C13 C14 1.534(10)
C13 H13 1.0000
C14 H14A 0.9800
C14 H14B 0.9800
C14 H14C 0.9800
C15 H15A 0.9800
C15 H15B 0.9800
C15 H15C 0.9800
C6 C7 1.359(8)
C6 H6 0.9500
C16 Cl2 1.749(8)
C16 Cl1 1.770(8)
C16 H16A 0.9900
C16 H16B 0.9900
C17 Cl4 1.685(11)
C17 Cl3 1.789(11)
C17 H17A 0.9900
C17 H17B 0.9900

loop_
_geom_torsion_atom_site_label_1
_geom_torsion_atom_site_label_2
_geom_torsion_atom_site_label_3
_geom_torsion_atom_site_label_4
_geom_torsion
C7 Pt C1 C2 144.6(6)
Br2 Pt C1 C2 -33.9(6)
C7 Pt C1 N2 -30.9(5)
Br2 Pt C1 N2 150.7(4)
N2 C1 C2 N1 1.1(6)
Pt C1 C2 N1 -174.9(5)
C1 C2 N1 C3 -0.5(7)
C1 C2 N1 C8 -178.6(6)
C3 N1 C8 C10 -73.3(8)
C2 N1 C8 C10 104.5(7)
C3 N1 C8 C9 162.9(6)
C2 N1 C8 C9 -19.3(9)
C2 N1 C3 N2 -0.4(7)
C8 N1 C3 N2 177.8(6)
C2 N1 C3 C11 177.6(6)
C8 N1 C3 C11 -4.3(10)
N1 C3 N2 C1 1.1(7)
C11 C3 N2 C1 -176.9(6)
N1 C3 N2 C4 -174.9(5)
C11 C3 N2 C4 7.1(10)
C2 C1 N2 C3 -1.4(6)
Pt C1 N2 C3 175.3(4)
C2 C1 N2 C4 174.8(5)
Pt C1 N2 C4 -8.5(7)
C3 N2 C4 N3 -129.2(6)
C1 N2 C4 N3 55.1(7)
N2 C4 N3 C5 129.8(6)
N2 C4 N3 C7 -51.0(7)
C7 N3 C5 N4 1.8(7)
C4 N3 C5 N4 -178.9(5)
C7 N3 C5 C12 -176.8(6)
C4 N3 C5 C12 2.4(10)
N3 C5 N4 C6 -1.1(7)
C12 C5 N4 C6 177.5(6)
N3 C5 N4 C13 171.1(6)
C12 C5 N4 C13 -10.2(11)
C5 N4 C13 C15 153.4(7)
C6 N4 C13 C15 -35.5(9)
C5 N4 C13 C14 -83.3(8)
C6 N4 C13 C14 87.8(7)
C5 N4 C6 C7 0.1(7)
C13 N4 C6 C7 -172.2(6)
N4 C6 C7 N3 1.0(7)
N4 C6 C7 Pt 178.0(5)
C5 N3 C7 C6 -1.8(7)
C4 N3 C7 C6 178.9(5)
C5 N3 C7 Pt -179.1(4)
C4 N3 C7 Pt 1.5(8)
C1 Pt C7 C6 -141.8(6)
Br1 Pt C7 C6 38.9(6)
C1 Pt C7 N3 34.7(5)
Br1 Pt C7 N3 -144.6(5)

loop_
_platon_squeeze_void_nr
_platon_squeeze_void_average_x
_platon_squeeze_void_average_y
_platon_squeeze_void_average_z
_platon_squeeze_void_volume
_platon_squeeze_void_count_electrons
_platon_squeeze_void_content
1 0.184 0.075 0.900 114 23 '0.6 (C H2 Cl2)'
2 0.184 0.425 0.400 114 23 '0.6 (C H2 Cl2)'
3 0.316 0.575 0.900 114 23 '0.6 (C H2 Cl2)'
4 0.316 0.925 0.400 113 23 '0.6 (C H2 Cl2)'
5 0.684 0.075 0.600 114 23 '0.6 (C H2 Cl2)'
6 0.684 0.425 0.100 114 23 '0.6 (C H2 Cl2)'
7 0.816 0.575 0.600 114 23 '0.6 (C H2 Cl2)'
8 0.816 0.925 0.100 113 23 '0.6 (C H2 Cl2)'
